data_2018688
loop_
_publ_author_name
'Rajalakshmi, P.'
'Srinivasan, N.'
'Krishnakumar, R. V.'
'Razak, Ibrahim Abdul'
'Rosli, Mohd Mustaqim'

_publ_section_title
;
 Supramolecular sheets in
 (4<i>H</i>-chromeno[4,3-<i>c</i>]isoxazol-3-yl)methanol and its hydrated
 8-methyl-substituted analogue at 100K
;
_journal_coeditor_code WQ3019
_journal_issue 11
_journal_name_full 'Acta Crystallographica Section C'
_journal_page_first o481
_journal_page_last o484
_journal_paper_doi 10.1107/S0108270112043545
_journal_volume 68
_journal_year 2012
_chemical_formula_iupac 'C12 H11 N O3 , H2 O'
_chemical_formula_moiety 'C12 H11 N O3, H2 O'
_chemical_formula_sum 'C12 H13 N O4'
_chemical_formula_weight 235.23
_chemical_name_systematic
;
(8-Methyl-4<i>H</i>-chromeno[4,3-<i>c</i>]isoxazol-3-yl)methanol monohydrate
;
_space_group_IT_number 15
_symmetry_cell_setting monoclinic
_symmetry_space_group_name_Hall '-C 2yc'
_symmetry_space_group_name_H-M 'C 1 2/c 1'
_atom_sites_solution_hydrogens geom
_atom_sites_solution_primary direct
_atom_sites_solution_secondary difmap
_audit_creation_method SHELXL97
_cell_angle_alpha 90.00
_cell_angle_beta 121.030(2)
_cell_angle_gamma 90.00
_cell_formula_units_Z 8
_cell_length_a 31.2492(5)
_cell_length_b 4.67140(10)
_cell_length_c 17.3083(4)
_cell_measurement_reflns_used 2770
_cell_measurement_temperature 100(2)
_cell_measurement_theta_max 32.53
_cell_measurement_theta_min 1.52
_cell_volume 2165.06(9)
_computing_cell_refinement 'SAINT (Bruker, 2009)'
_computing_data_collection 'APEX2 (Bruker, 2009)'
_computing_data_reduction 'SAINT (Bruker, 2009)'
_computing_molecular_graphics 'SHELXTL (Sheldrick, 2008)'
_computing_publication_material
;
SHELXTL (Sheldrick, 2008) and PLATON (Spek, 2009)
;
_computing_structure_refinement 'SHELXTL (Sheldrick, 2008)'
_computing_structure_solution 'SHELXTL (Sheldrick, 2008)'
_diffrn_ambient_temperature 100(2)
_diffrn_measured_fraction_theta_full 0.984
_diffrn_measured_fraction_theta_max 0.984
_diffrn_measurement_device_type 'Bruker SMART APEXII CCD area-detector'
_diffrn_measurement_method '\f and \w scans'
_diffrn_radiation_monochromator graphite
_diffrn_radiation_source 'fine-focus sealed tube'
_diffrn_radiation_type MoK\a
_diffrn_radiation_wavelength 0.71073
_diffrn_reflns_av_R_equivalents 0.0402
_diffrn_reflns_av_sigmaI/netI 0.0341
_diffrn_reflns_limit_h_max 46
_diffrn_reflns_limit_h_min -46
_diffrn_reflns_limit_k_max 6
_diffrn_reflns_limit_k_min -6
_diffrn_reflns_limit_l_max 26
_diffrn_reflns_limit_l_min -26
_diffrn_reflns_number 25453
_diffrn_reflns_theta_full 32.53
_diffrn_reflns_theta_max 32.53
_diffrn_reflns_theta_min 1.52
_diffrn_standards_number 0
_exptl_absorpt_coefficient_mu 0.109
_exptl_absorpt_correction_T_max 0.990
_exptl_absorpt_correction_T_min 0.982
_exptl_absorpt_correction_type multi-scan
_exptl_absorpt_process_details '(SADABS; Bruker, 2009)'
_exptl_crystal_colour colourless
_exptl_crystal_density_diffrn 1.443
_exptl_crystal_density_method 'not measured'
_exptl_crystal_description block
_exptl_crystal_F_000 992
_exptl_crystal_size_max 0.38
_exptl_crystal_size_mid 0.14
_exptl_crystal_size_min 0.09
_refine_diff_density_max 0.419
_refine_diff_density_min -0.353
_refine_ls_extinction_method none
_refine_ls_goodness_of_fit_ref 1.023
_refine_ls_hydrogen_treatment constr
_refine_ls_matrix_type full
_refine_ls_number_parameters 166
_refine_ls_number_reflns 3852
_refine_ls_number_restraints 0
_refine_ls_restrained_S_all 1.023
_refine_ls_R_factor_all 0.0691
_refine_ls_R_factor_gt 0.0505
_refine_ls_shift/su_max 0.001
_refine_ls_shift/su_mean 0.000
_refine_ls_structure_factor_coef Fsqd
_refine_ls_weighting_details 'calc w = 1/[\s^2^(Fo^2^)+(0.0649P)^2^+1.7458P] where P=(Fo^2^+2Fc^2^)/3'
_refine_ls_weighting_scheme calc
_refine_ls_wR_factor_gt 0.1228
_refine_ls_wR_factor_ref 0.1334
_reflns_number_gt 3028
_reflns_number_total 3852
_reflns_threshold_expression I>2\s(I)
_cod_data_source_file wq3019.cif
_cod_data_source_block II
_cod_original_cell_volume 2165.06(8)
_cod_original_sg_symbol_H-M 'C 2/c'
_cod_database_code 2018688
_cod_database_fobs_code 2018688

loop_
_symmetry_equiv_pos_as_xyz
'x, y, z'
'-x, y, -z+1/2'
'x+1/2, y+1/2, z'
'-x+1/2, y+1/2, -z+1/2'
'-x, -y, -z'
'x, -y, z-1/2'
'-x+1/2, -y+1/2, -z'
'x+1/2, -y+1/2, z-1/2'

loop_
_atom_site_type_symbol
_atom_site_label
_atom_site_fract_x
_atom_site_fract_y
_atom_site_fract_z
_atom_site_U_iso_or_equiv
_atom_site_adp_type
_atom_site_calc_flag
_atom_site_refinement_flags
_atom_site_occupancy
_atom_site_symmetry_multiplicity
_atom_site_disorder_assembly
_atom_site_disorder_group
O O1 0.84189(3) 0.69155(19) 0.76621(6) 0.01794(19) Uani d . 1 1 . .
O O2 0.96508(3) 1.26156(19) 0.97468(6) 0.01735(19) Uani d . 1 1 . .
O O3 0.94331(4) 1.3327(3) 0.74896(6) 0.0317(3) Uani d . 1 1 . .
H H3 0.9459 1.4751 0.7220 0.048 Uiso calc R 1 1 . .
N N1 0.93733(4) 1.0989(2) 1.00266(7) 0.0173(2) Uani d . 1 1 . .
C C1 0.90132(4) 0.9813(2) 0.92860(8) 0.0149(2) Uani d . 1 1 . .
C C2 0.86272(4) 0.7885(2) 0.92054(8) 0.0144(2) Uani d . 1 1 . .
C C3 0.85405(4) 0.7253(3) 0.99037(8) 0.0168(2) Uani d . 1 1 . .
H H3A 0.8738 0.8163 1.0472 0.020 Uiso calc R 1 1 . .
C C4 0.81731(4) 0.5328(3) 0.97848(8) 0.0173(2) Uani d . 1 1 . .
C C5 0.78845(5) 0.4040(3) 0.89353(8) 0.0189(2) Uani d . 1 1 . .
H H5 0.7629 0.2731 0.8838 0.023 Uiso calc R 1 1 . .
C C6 0.79642(4) 0.4637(3) 0.82328(8) 0.0179(2) Uani d . 1 1 . .
H H6 0.7765 0.3737 0.7664 0.021 Uiso calc R 1 1 . .
C C7 0.83367(4) 0.6558(2) 0.83656(8) 0.0149(2) Uani d . 1 1 . .
C C8 0.86360(4) 0.9585(3) 0.76012(8) 0.0165(2) Uani d . 1 1 . .
H H8A 0.8373 1.1067 0.7324 0.020 Uiso calc R 1 1 . .
H H8B 0.8778 0.9319 0.7210 0.020 Uiso calc R 1 1 . .
C C9 0.90369(4) 1.0563(2) 0.85134(7) 0.0143(2) Uani d . 1 1 . .
C C10 0.94405(4) 1.2302(2) 0.88400(8) 0.0150(2) Uani d . 1 1 . .
C C11 0.96897(5) 1.3874(3) 0.84262(8) 0.0169(2) Uani d . 1 1 . .
H H11A 0.9688 1.5955 0.8534 0.020 Uiso calc R 1 1 . .
H H11B 1.0041 1.3240 0.8707 0.020 Uiso calc R 1 1 . .
C C12 0.80931(5) 0.4640(3) 1.05530(9) 0.0230(3) Uani d . 1 1 . .
H H12A 0.8385 0.5260 1.1123 0.034 Uiso calc R 1 1 . .
H H12B 0.8048 0.2571 1.0572 0.034 Uiso calc R 1 1 . .
H H12C 0.7795 0.5641 1.0463 0.034 Uiso calc R 1 1 . .
O O1W 0.9355(2) 0.7877(15) 0.6637(2) 0.0254(9) Uani d PD 0.571(18) 1 A 1
H H1W 0.9358 0.8326 0.6165 0.038 Uiso d PRD 0.571(18) 1 A 1
H H2W 0.9446 0.9123 0.7046 0.038 Uiso d PRD 0.571(18) 1 A 1
O O11W 0.9505(3) 0.8795(16) 0.6793(4) 0.0253(12) Uani d PD 0.429(18) 1 A 2
H H11W 0.9601 0.8401 0.6427 0.038 Uiso d PRD 0.429(18) 1 A 2
H H22W 0.9414 1.0419 0.6835 0.038 Uiso d PRD 0.429(18) 1 A 2

loop_
_atom_site_aniso_label
_atom_site_aniso_U_11
_atom_site_aniso_U_22
_atom_site_aniso_U_33
_atom_site_aniso_U_12
_atom_site_aniso_U_13
_atom_site_aniso_U_23
O1 0.0238(4) 0.0198(4) 0.0140(4) -0.0053(3) 0.0124(4) -0.0027(3)
O2 0.0214(4) 0.0208(4) 0.0134(4) -0.0064(3) 0.0114(3) -0.0014(3)
O3 0.0400(6) 0.0457(7) 0.0155(5) -0.0202(5) 0.0186(4) -0.0069(4)
N1 0.0208(5) 0.0200(5) 0.0152(5) -0.0052(4) 0.0122(4) -0.0002(4)
C1 0.0179(5) 0.0160(5) 0.0130(5) -0.0003(4) 0.0097(4) 0.0003(4)
C2 0.0160(5) 0.0157(5) 0.0132(5) -0.0007(4) 0.0087(4) 0.0001(4)
C3 0.0187(5) 0.0198(5) 0.0136(5) -0.0012(4) 0.0095(4) 0.0005(4)
C4 0.0175(5) 0.0205(5) 0.0161(5) 0.0001(4) 0.0102(4) 0.0026(4)
C5 0.0169(5) 0.0203(6) 0.0202(6) -0.0026(4) 0.0102(5) 0.0007(4)
C6 0.0174(5) 0.0195(5) 0.0165(5) -0.0023(4) 0.0085(4) -0.0011(4)
C7 0.0167(5) 0.0167(5) 0.0130(5) 0.0003(4) 0.0089(4) 0.0007(4)
C8 0.0196(5) 0.0188(5) 0.0134(5) -0.0032(4) 0.0101(4) -0.0004(4)
C9 0.0175(5) 0.0150(5) 0.0121(5) -0.0005(4) 0.0089(4) 0.0000(4)
C10 0.0194(5) 0.0156(5) 0.0127(5) -0.0002(4) 0.0101(4) 0.0003(4)
C11 0.0211(6) 0.0184(5) 0.0149(5) -0.0025(4) 0.0119(5) 0.0001(4)
C12 0.0234(6) 0.0302(7) 0.0194(6) -0.0034(5) 0.0139(5) 0.0036(5)
O1W 0.0385(17) 0.0249(19) 0.0168(10) -0.0005(14) 0.0171(11) -0.0012(10)
O11W 0.048(3) 0.0181(19) 0.0182(15) -0.001(2) 0.0228(17) -0.0012(14)

loop_
_atom_type_symbol
_atom_type_description
_atom_type_scat_dispersion_real
_atom_type_scat_dispersion_imag
_atom_type_scat_source
C C 0.0033 0.0016 'International Tables Vol C Tables 4.2.6.8 and 6.1.1.4'
H H 0.0000 0.0000 'International Tables Vol C Tables 4.2.6.8 and 6.1.1.4'
N N 0.0061 0.0033 'International Tables Vol C Tables 4.2.6.8 and 6.1.1.4'
O O 0.0106 0.0060 'International Tables Vol C Tables 4.2.6.8 and 6.1.1.4'

loop_
_geom_angle_atom_site_label_1
_geom_angle_atom_site_label_2
_geom_angle_atom_site_label_3
_geom_angle
C7 O1 C8 118.43(9)
C10 O2 N1 108.69(9)
C11 O3 H3 109.5
C1 N1 O2 105.00(9)
N1 C1 C9 112.42(10)
N1 C1 C2 127.17(10)
C9 C1 C2 120.39(10)
C3 C2 C7 119.53(11)
C3 C2 C1 124.62(11)
C7 C2 C1 115.83(10)
C4 C3 C2 121.48(11)
C4 C3 H3A 119.3
C2 C3 H3A 119.3
C3 C4 C5 117.95(11)
C3 C4 C12 120.52(11)
C5 C4 C12 121.53(11)
C6 C5 C4 121.50(11)
C6 C5 H5 119.2
C4 C5 H5 119.2
C5 C6 C7 119.79(11)
C5 C6 H6 120.1
C7 C6 H6 120.1
O1 C7 C6 116.95(10)
O1 C7 C2 123.19(10)
C6 C7 C2 119.74(10)
O1 C8 C9 110.80(9)
O1 C8 H8A 109.5
C9 C8 H8A 109.5
O1 C8 H8B 109.5
C9 C8 H8B 109.5
H8A C8 H8B 108.1
C10 C9 C1 104.13(10)
C10 C9 C8 135.85(10)
C1 C9 C8 119.81(10)
C9 C10 O2 109.75(10)
C9 C10 C11 134.25(11)
O2 C10 C11 116.00(10)
O3 C11 C10 109.46(10)
O3 C11 H11A 109.8
C10 C11 H11A 109.8
O3 C11 H11B 109.8
C10 C11 H11B 109.8
H11A C11 H11B 108.2
C4 C12 H12A 109.5
C4 C12 H12B 109.5
H12A C12 H12B 109.5
C4 C12 H12C 109.5
H12A C12 H12C 109.5
H12B C12 H12C 109.5
H1W O1W H2W 118.1
H2W O1W H11W 98.2
H1W O1W H22W 87.5
H11W O1W H22W 80.7
H1W O11W H2W 140.2
H2W O11W H11W 176.6
H1W O11W H22W 108.9
H2W O11W H22W 55.3
H11W O11W H22W 122.3

loop_
_geom_bond_atom_site_label_1
_geom_bond_atom_site_label_2
_geom_bond_distance
O1 C7 1.3779(14)
O1 C8 1.4493(14)
O2 C10 1.3613(14)
O2 N1 1.4130(12)
O3 C11 1.4129(15)
O3 H3 0.8400
N1 C1 1.3130(15)
C1 C9 1.4208(15)
C1 C2 1.4536(16)
C2 C3 1.3993(16)
C2 C7 1.4002(16)
C3 C4 1.3878(16)
C3 H3A 0.9500
C4 C5 1.4036(18)
C4 C12 1.5087(16)
C5 C6 1.3895(17)
C5 H5 0.9500
C6 C7 1.3917(16)
C6 H6 0.9500
C8 C9 1.4940(16)
C8 H8A 0.9900
C8 H8B 0.9900
C9 C10 1.3544(16)
C10 C11 1.4948(16)
C11 H11A 0.9900
C11 H11B 0.9900
C12 H12A 0.9800
C12 H12B 0.9800
C12 H12C 0.9800
O1W H1W 0.8472
O1W H2W 0.8449
O1W H11W 1.0329
O1W H22W 1.2232
O11W H1W 0.9623
O11W H2W 0.5751
O11W H11W 0.8498
O11W H22W 0.8256

loop_
_geom_hbond_atom_site_label_D
_geom_hbond_atom_site_label_H
_geom_hbond_atom_site_label_A
_geom_hbond_site_symmetry_A
_geom_hbond_distance_DH
_geom_hbond_distance_HA
_geom_hbond_distance_DA
_geom_hbond_angle_DHA
O1W H2W O3 . 0.84 2.12 2.889(7) 152
O11W H22W O3 . 0.83 1.75 2.502(6) 151
O3 H3 O1W 1_565 0.84 1.71 2.527(6) 164
O3 H3 O11W 1_565 0.84 2.06 2.882(8) 166
O1W H1W N1 6_575 0.85 2.02 2.866(3) 175
O11W H11W N1 6_575 0.85 2.16 2.870(3) 140
C8 H8B O1W . 0.99 2.56 3.513(3) 162

loop_
_geom_torsion_atom_site_label_1
_geom_torsion_atom_site_label_2
_geom_torsion_atom_site_label_3
_geom_torsion_atom_site_label_4
_geom_torsion
C10 O2 N1 C1 -0.50(12)
O2 N1 C1 C9 0.41(13)
O2 N1 C1 C2 178.83(11)
N1 C1 C2 C3 8.7(2)
C9 C1 C2 C3 -173.03(11)
N1 C1 C2 C7 -169.87(12)
C9 C1 C2 C7 8.44(16)
C7 C2 C3 C4 0.22(18)
C1 C2 C3 C4 -178.26(11)
C2 C3 C4 C5 -0.63(18)
C2 C3 C4 C12 178.83(12)
C3 C4 C5 C6 0.61(18)
C12 C4 C5 C6 -178.85(12)
C4 C5 C6 C7 -0.17(19)
C8 O1 C7 C6 154.93(11)
C8 O1 C7 C2 -29.11(16)
C5 C6 C7 O1 175.85(11)
C5 C6 C7 C2 -0.26(18)
C3 C2 C7 O1 -175.62(11)
C1 C2 C7 O1 2.99(17)
C3 C2 C7 C6 0.24(17)
C1 C2 C7 C6 178.85(11)
C7 O1 C8 C9 40.06(14)
N1 C1 C9 C10 -0.17(14)
C2 C1 C9 C10 -178.71(10)
N1 C1 C9 C8 -175.75(11)
C2 C1 C9 C8 5.71(17)
O1 C8 C9 C10 157.34(13)
O1 C8 C9 C1 -28.81(15)
C1 C9 C10 O2 -0.16(13)
C8 C9 C10 O2 174.33(13)
C1 C9 C10 C11 179.91(13)
C8 C9 C10 C11 -5.6(2)
N1 O2 C10 C9 0.41(13)
N1 O2 C10 C11 -179.65(10)
C9 C10 C11 O3 -0.52(19)
O2 C10 C11 O3 179.56(10)
